data_4021400
loop_
_publ_author_name
'Yuka Kobayashi'
'Fumi Morisawa'
'Kazuhiko Saigo'

_publ_contact_author_address
;
    Hongo, 7-3-1, Bunkyo, Tokyo, Japan
;
_publ_contact_author_email 'saigo@chiral.t.u-tokyo.ac.jp '
_publ_contact_author_fax +81-3-5802-3348
_publ_contact_author_name 'Kazuhiko Saigo'
_publ_contact_author_phone +81-3-5841-7266
_publ_section_title
;
 Enantiopure O-Substituted Phenylphosphonothioic Acids:
 Chiral Recognition Ability during Salt Crystallization
 and Chiral Recognition Mechanism
;
_journal_name_full 'Journal of Organic Chemistry'
_journal_page_first 606
_journal_page_last 615
_journal_paper_doi 10.1021/jo052020v
_journal_volume 71
_journal_year 2006
_chemical_absolute_configuration rm
_chemical_formula_moiety 'C17 H24 N O3 P S '
_chemical_formula_sum 'C17 H24 N O3 P S'
_chemical_formula_weight 353.42
_chemical_name_common
;
(S)-1-(o-methylphenyl)ethylammonium_(Sp)-O-ethyl phenylphosphonothioate
;
_space_group_IT_number 4
_symmetry_cell_setting monoclinic
_symmetry_space_group_name_Hall 'P 2yb'
_symmetry_space_group_name_H-M 'P 1 21 1'
_audit_creation_date 2005-11-08
_audit_creation_method 'by CrystalStructure 3.6.0'
_cell_angle_alpha 90
_cell_angle_beta 111.143(4)
_cell_angle_gamma 90
_cell_formula_units_Z 2
_cell_length_a 12.5670(12)
_cell_length_b 6.5150(5)
_cell_length_c 12.509(2)
_cell_measurement_temperature 296.1
_cell_volume 955.2(2)
_computing_cell_refinement Unknown
_computing_data_collection Unknown
_computing_data_reduction CrystalStructure
_computing_publication_material 'CrystalStructure 3.6.0'
_computing_structure_refinement CRYSTALS
_computing_structure_solution SIR92
_diffrn_measured_fraction_theta_full 0.8980
_diffrn_measured_fraction_theta_max 0.8980
_diffrn_measurement_device_type 'Mac Science DIP-2030'
_diffrn_measurement_method 'Imageing plate (omega-scan)'
_diffrn_radiation_type 'Mo K\a'
_diffrn_radiation_wavelength 0.7107
_diffrn_reflns_limit_h_max 15
_diffrn_reflns_limit_h_min 0
_diffrn_reflns_limit_k_max 7
_diffrn_reflns_limit_k_min 0
_diffrn_reflns_limit_l_max 14
_diffrn_reflns_limit_l_min -15
_diffrn_reflns_number 1937
_diffrn_reflns_theta_full 26.46
_diffrn_reflns_theta_max 26.46
_exptl_absorpt_coefficient_mu 0.266
_exptl_absorpt_correction_type none
_exptl_crystal_colour nONE
_exptl_crystal_density_diffrn 1.229
_exptl_crystal_density_method 'not measured'
_exptl_crystal_description nONE
_exptl_crystal_F_000 376.00
_exptl_crystal_size_max 0.50
_exptl_crystal_size_mid 0.30
_exptl_crystal_size_min 0.20
_refine_diff_density_max 0.18
_refine_diff_density_min -0.36
_refine_ls_extinction_method none
_refine_ls_goodness_of_fit_ref 0.679
_refine_ls_hydrogen_treatment calc
_refine_ls_number_parameters 232
_refine_ls_number_reflns 1172
_refine_ls_R_factor_gt 0.0490
_refine_ls_shift/su_max 0.0030
_refine_ls_structure_factor_coef F
_refine_ls_weighting_details 'w = 1/[0.0100Fo^2^ + 1.0000\s(Fo^2^)]'
_refine_ls_weighting_scheme calc
_refine_ls_wR_factor_ref 0.0710
_reflns_number_gt 1172
_reflns_number_total 1936
_reflns_threshold_expression F^2^>2.0\s(F^2^)
_cod_data_source_file jo052020vsi20051117_111416_05.cif
_cod_original_sg_symbol_H-M 'P 21'
_cod_original_formula_sum 'C17 H24 N O3 P S '
_cod_database_code 4021400

loop_
_symmetry_equiv_pos_site_id
_symmetry_equiv_pos_as_xyz
1 +X,+Y,+Z
2 -X,1/2+Y,-Z

loop_
_atom_site_label
_atom_site_type_symbol
_atom_site_fract_x
_atom_site_fract_y
_atom_site_fract_z
_atom_site_U_iso_or_equiv
_atom_site_adp_type
_atom_site_occupancy
_atom_site_symmetry_multiplicity
_atom_site_calc_flag
_atom_site_refinement_flags
S(2) S -0.2554(2) 0.0322(4) -0.5231(2) 0.0863(7) Uani 1.00 1 d .
P(1) P -0.2453(1) -0.2570(4) -0.5606(2) 0.0575(4) Uani 1.00 1 d .
O(1) O 0.1229(6) -0.3086(10) -0.7893(6) 0.093(2) Uani 1.00 1 d .
O(3) O -0.2724(4) -0.4063(9) -0.4717(4) 0.069(2) Uani 1.00 1 d .
O(4) O -0.1339(4) -0.3383(8) -0.5615(4) 0.066(1) Uani 1.00 1 d .
N(1) N 0.0375(5) -0.1384(8) -0.6056(4) 0.057(2) Uani 1.00 1 d .
C(7) C 0.0094(8) -0.3206(11) -0.8486(6) 0.071(2) Uani 1.00 1 d .
C(8) C -0.0554(7) -0.1825(11) -0.8142(6) 0.067(2) Uani 1.00 1 d .
C(9) C 0.0021(7) -0.0305(10) -0.7193(6) 0.064(2) Uani 1.00 1 d .
C(10) C -0.3568(6) -0.3204(10) -0.6956(6) 0.061(2) Uani 1.00 1 d .
C(11) C -0.0658(9) 0.1563(12) -0.7130(7) 0.087(3) Uani 1.00 1 d .
C(12) C -0.0429(11) -0.458(2) -0.9385(7) 0.092(3) Uani 1.00 1 d .
C(13) C -0.3760(8) -0.389(2) -0.4510(9) 0.103(4) Uani 1.00 1 d .
C(14) C -0.4241(7) -0.1708(12) -0.7675(7) 0.075(2) Uani 1.00 1 d .
C(15) C -0.5110(8) -0.224(2) -0.8695(7) 0.090(3) Uani 1.00 1 d .
C(16) C -0.3774(11) -0.520(1) -0.7296(8) 0.113(4) Uani 1.00 1 d .
C(17) C -0.2255(11) -0.321(2) -0.9575(10) 0.118(4) Uani 1.00 1 d .
C(18) C -0.1617(13) -0.454(2) -0.9909(8) 0.121(4) Uani 1.00 1 d .
C(19) C -0.1750(8) -0.187(2) -0.8691(8) 0.095(3) Uani 1.00 1 d .
C(20) C -0.5305(10) -0.424(2) -0.8981(8) 0.106(3) Uani 1.00 1 d .
C(21) C 0.1925(12) -0.463(2) -0.8089(13) 0.143(5) Uani 1.00 1 d .
C(22) C -0.3714(11) -0.482(3) -0.3476(11) 0.166(7) Uani 1.00 1 d .
C(23) C -0.4638(13) -0.573(2) -0.8327(9) 0.141(4) Uani 1.00 1 d .
H(1) H -0.2211 -0.0982 -0.8438 0.111 Uiso 1.00 1 c R
H(2) H -0.3055 -0.3165 -0.9980 0.129 Uiso 1.00 1 c R
H(3) H -0.1981 -0.5535 -1.0480 0.132 Uiso 1.00 1 c R
H(4) H 0.0029 -0.5434 -0.9658 0.114 Uiso 1.00 1 c R
H(5) H -0.4147 -0.0325 -0.7417 0.088 Uiso 1.00 1 c R
H(6) H -0.5507 -0.1183 -0.9209 0.102 Uiso 1.00 1 c R
H(7) H -0.5926 -0.4595 -0.9659 0.117 Uiso 1.00 1 c R
H(8) H -0.4795 -0.7121 -0.8556 0.144 Uiso 1.00 1 c R
H(9) H -0.3291 -0.6249 -0.6845 0.119 Uiso 1.00 1 c R
H(10) H 0.0694 0.0161 -0.7296 0.077 Uiso 1.00 1 c R
H(11) H -0.4342 -0.4543 -0.5126 0.129 Uiso 1.00 1 c R
H(12) H -0.3928 -0.2473 -0.4502 0.129 Uiso 1.00 1 c R
H(13) H -0.4236 -0.5931 -0.3625 0.207 Uiso 1.00 1 c R
H(14) H -0.3902 -0.3825 -0.3017 0.207 Uiso 1.00 1 c R
H(15) H -0.2961 -0.5308 -0.3082 0.207 Uiso 1.00 1 c R
H(16) H -0.0282 -0.1825 -0.5914 0.068 Uiso 1.00 1 c R
H(17) H 0.0815 -0.0497 -0.5456 0.068 Uiso 1.00 1 c R
H(18) H 0.0821 -0.2543 -0.6088 0.068 Uiso 1.00 1 c R
H(19) H 0.1860 -0.4587 -0.8869 0.180 Uiso 1.00 1 c R
H(20) H 0.1761 -0.5984 -0.7905 0.180 Uiso 1.00 1 c R
H(21) H 0.2679 -0.4269 -0.7612 0.180 Uiso 1.00 1 c R
H(22) H -0.0873 0.2275 -0.7840 0.101 Uiso 1.00 1 c R
H(23) H -0.0213 0.2442 -0.6529 0.101 Uiso 1.00 1 c R
H(24) H -0.1323 0.1149 -0.6994 0.101 Uiso 1.00 1 c R

loop_
_atom_site_aniso_label
_atom_site_aniso_U_11
_atom_site_aniso_U_22
_atom_site_aniso_U_33
_atom_site_aniso_U_12
_atom_site_aniso_U_13
_atom_site_aniso_U_23
S(2) 0.083(2) 0.0660(10) 0.093(1) -0.0042(9) 0.0112(12) -0.0091(10)
P(1) 0.0502(9) 0.0617(8) 0.0600(9) -0.0002(8) 0.0190(7) 0.0091(8)
O(1) 0.088(4) 0.087(4) 0.106(4) 0.009(3) 0.038(4) -0.011(3)
O(3) 0.053(3) 0.093(4) 0.066(3) 0.000(2) 0.028(2) 0.018(2)
O(4) 0.051(3) 0.081(3) 0.070(3) 0.010(2) 0.026(2) 0.020(2)
N(1) 0.054(3) 0.064(3) 0.053(3) 0.003(2) 0.020(3) 0.000(2)
C(7) 0.098(6) 0.067(4) 0.056(4) -0.001(3) 0.038(4) 0.003(3)
C(8) 0.080(5) 0.074(4) 0.046(4) -0.008(4) 0.022(4) 0.001(3)
C(9) 0.081(5) 0.063(3) 0.049(4) -0.013(3) 0.026(4) 0.001(3)
C(10) 0.064(4) 0.058(3) 0.055(4) 0.001(3) 0.014(3) 0.006(3)
C(11) 0.111(7) 0.071(4) 0.070(5) 0.013(4) 0.024(5) 0.013(4)
C(12) 0.140(9) 0.080(5) 0.065(5) -0.007(6) 0.047(5) -0.010(4)
C(13) 0.082(7) 0.134(9) 0.105(7) 0.007(6) 0.048(6) 0.037(6)
C(14) 0.069(5) 0.077(4) 0.075(5) 0.018(4) 0.019(4) 0.002(4)
C(15) 0.078(6) 0.106(7) 0.070(5) 0.019(5) 0.009(4) 0.013(4)
C(16) 0.153(10) 0.072(5) 0.073(6) 0.001(5) -0.007(6) 0.004(4)
C(17) 0.110(8) 0.115(9) 0.097(7) -0.027(7) -0.003(6) -0.010(6)
C(18) 0.181(12) 0.085(6) 0.064(5) -0.033(8) 0.006(7) -0.004(5)
C(19) 0.081(6) 0.107(6) 0.089(6) -0.016(5) 0.022(5) -0.004(5)
C(20) 0.111(8) 0.105(8) 0.075(5) -0.003(6) 0.003(5) -0.003(5)
C(21) 0.139(10) 0.115(8) 0.195(13) 0.049(8) 0.085(10) -0.005(9)
C(22) 0.106(9) 0.28(2) 0.126(9) -0.012(12) 0.066(8) 0.058(13)
C(23) 0.203(13) 0.077(6) 0.080(6) -0.022(7) -0.024(7) -0.008(5)

loop_
_atom_type_symbol
_atom_type_description
_atom_type_scat_dispersion_real
_atom_type_scat_dispersion_imag
_atom_type_scat_source
C C 0.003 0.002
;
International Tables for Crystallography
(1992, Vol. C, Tables 4.2.6.8 and 6.1.1.4)
;
H H 0.000 0.000
;
International Tables for Crystallography
(1992, Vol. C, Table 6.1.1.4)
;
O O 0.011 0.006
;
International Tables for Crystallography
(1992, Vol. C, Tables 4.2.6.8 and 6.1.1.4)
;
N N 0.006 0.003
;
International Tables for Crystallography
(1992, Vol. C, Tables 4.2.6.8 and 6.1.1.4)
;
P P 0.102 0.094
;
International Tables for Crystallography
(1992, Vol. C, Tables 4.2.6.8 and 6.1.1.4)
;
S S 0.125 0.123
;
International Tables for Crystallography
(1992, Vol. C, Tables 4.2.6.8 and 6.1.1.4)
;

loop_
_geom_angle_atom_site_label_1
_geom_angle_atom_site_label_2
_geom_angle_atom_site_label_3
_geom_angle
S(2) P(1) O(3) 111.6993
S(2) P(1) O(4) 118.8651
S(2) P(1) C(10) 110.3799
O(4) P(1) O(3) 102.8600
C(10) P(1) O(3) 102.8343
P(1) O(3) C(13) 121.1375
C(10) P(1) O(4) 108.8225
P(1) C(10) C(14) 121.9806
P(1) C(10) C(16) 120.2742
O(1) C(7) C(8) 114.5151
O(1) C(7) C(12) 125.0495
C(21) O(1) C(7) 117.3550
O(3) C(13) C(22) 113.4268
N(1) C(9) C(8) 109.3104
N(1) C(9) C(11) 107.9901
C(7) C(8) C(9) 120.0938
C(12) C(7) C(8) 120.4347
C(7) C(8) C(19) 118.6144
C(7) C(12) C(18) 118.6212
C(19) C(8) C(9) 121.2918
C(8) C(9) C(11) 116.7781
C(8) C(19) C(17) 120.5208
C(16) C(10) C(14) 117.7446
C(10) C(14) C(15) 120.9186
C(10) C(16) C(23) 121.2022
C(12) C(18) C(17) 121.3139
C(14) C(15) C(20) 119.2755
C(15) C(20) C(23) 121.2861
C(16) C(23) C(20) 119.4454
C(19) C(17) C(18) 120.4539
O(1) C(21) H(19) 109.0701
O(1) C(21) H(20) 114.6448
O(1) C(21) H(21) 104.5440
O(3) C(13) H(12) 107.3805
O(3) C(13) H(11) 107.7872
H(16) N(1) C(9) 109.6968
N(1) C(9) H(10) 107.6519
H(18) N(1) C(9) 108.0610
H(17) N(1) C(9) 110.6438
H(18) N(1) H(16) 109.4688
H(17) N(1) H(16) 109.4736
H(18) N(1) H(17) 109.4726
C(7) C(12) H(4) 119.6305
C(8) C(9) H(10) 107.4051
C(8) C(19) H(1) 119.7015
C(9) C(11) H(24) 109.3836
H(10) C(9) C(11) 107.3596
C(9) C(11) H(22) 108.7597
C(9) C(11) H(23) 110.2600
C(10) C(14) H(5) 118.3208
C(10) C(16) H(9) 119.2820
H(24) C(11) H(22) 109.4780
H(23) C(11) H(22) 109.4700
H(24) C(11) H(23) 109.4725
H(4) C(12) C(18) 121.6050
C(12) C(18) H(3) 119.0342
H(12) C(13) C(22) 110.0533
H(11) C(13) C(22) 108.6589
C(13) C(22) H(13) 110.4162
C(13) C(22) H(14) 109.0849
C(13) C(22) H(15) 108.9022
H(12) C(13) H(11) 109.4582
H(5) C(14) C(15) 120.4362
C(14) C(15) H(6) 119.2944
H(6) C(15) C(20) 121.1751
C(15) C(20) H(7) 118.7046
H(9) C(16) C(23) 119.4025
C(16) C(23) H(8) 121.3304
C(17) C(18) H(3) 119.5345
H(2) C(17) C(18) 119.2614
C(17) C(19) H(1) 119.7686
H(2) C(17) C(19) 120.2236
C(20) C(23) H(8) 119.1086
H(7) C(20) C(23) 120.0089
H(20) C(21) H(19) 109.4737
H(21) C(21) H(19) 109.4688
H(21) C(21) H(20) 109.4694
H(14) C(22) H(13) 109.4752
H(15) C(22) H(13) 109.4727
H(15) C(22) H(14) 109.4721

loop_
_geom_bond_atom_site_label_1
_geom_bond_atom_site_label_2
_geom_bond_distance
S(2) P(1) 1.9567
P(1) O(3) 1.6031
P(1) O(4) 1.5014
P(1) C(10) 1.8103
O(1) C(7) 1.3526
O(1) C(21) 1.4132
O(3) C(13) 1.4211
N(1) C(9) 1.5031
C(7) C(8) 1.3823
C(7) C(12) 1.3999
C(8) C(9) 1.5147
C(8) C(19) 1.4096
C(9) N(1) 1.5031
C(9) C(8) 1.5147
C(9) C(11) 1.5042
C(10) C(14) 1.3880
C(10) C(16) 1.3664
C(11) C(9) 1.5042
C(12) C(18) 1.3974
C(13) C(22) 1.4081
C(14) C(15) 1.3907
C(15) C(20) 1.3551
C(16) C(23) 1.3963
C(17) C(18) 1.3457
C(17) C(19) 1.3710
C(20) C(23) 1.3467
N(1) H(16) 0.9500
N(1) H(17) 0.9500
N(1) H(18) 0.9500
C(9) H(10) 0.9500
C(11) H(22) 0.9500
C(11) H(23) 0.9500
C(11) H(24) 0.9501
C(12) H(4) 0.9500
C(13) H(11) 0.9500
C(13) H(12) 0.9500
C(14) H(5) 0.9500
C(15) H(6) 0.9500
C(16) H(9) 0.9500
C(17) H(2) 0.9500
C(18) H(3) 0.9500
C(19) H(1) 0.9500
C(20) H(7) 0.9501
C(21) H(19) 0.9500
C(21) H(20) 0.9500
C(21) H(21) 0.9500
C(22) H(13) 0.9500
C(22) H(14) 0.9499
C(22) H(15) 0.9500
C(23) H(8) 0.9500
H(10) C(9) 0.9500

loop_
_geom_contact_atom_site_label_1
_geom_contact_atom_site_label_2
_geom_contact_distance
_geom_contact_site_symmetry_2
S(2) O(3) 2.9526 .
S(2) O(4) 2.9865 .
S(2) N(1) 3.3934 55402
S(2) C(10) 3.0940 .
S(2) C(13) 3.4117 .
S(2) C(14) 3.3034 .
P(1) C(13) 2.6354 .
P(1) C(14) 2.8045 .
P(1) C(16) 2.7637 .
O(1) N(1) 3.0725 .
O(1) C(8) 2.3005 .
O(1) C(9) 2.7045 .
O(1) C(12) 2.4421 .
O(1) C(19) 3.5983 .
O(3) O(4) 2.4280 .
O(3) N(1) 3.1419 54402
O(3) C(9) 3.4705 54402
O(3) C(10) 2.6714 .
O(3) C(16) 3.1029 .
O(3) C(22) 2.3650 .
O(4) N(1) 2.7384 .
O(4) N(1) 2.7978 54402
O(4) C(9) 3.5281 54402
O(4) C(10) 2.6991 .
O(4) C(11) 3.4451 54402
O(4) C(16) 3.2488 .
N(1) S(2) 3.3934 54402
N(1) O(3) 3.1419 55402
N(1) O(4) 2.7978 55402
N(1) C(7) 3.1625 .
N(1) C(8) 2.4616 .
N(1) C(11) 2.4328 .
N(1) C(19) 3.4283 .
C(7) C(9) 2.5110 .
C(7) C(17) 2.7685 .
C(7) C(18) 2.4055 .
C(7) C(19) 2.4009 .
C(7) C(21) 2.3629 .
C(8) C(11) 2.5710 .
C(8) C(12) 2.4147 .
C(8) C(17) 2.4145 .
C(8) C(18) 2.7698 .
C(8) C(21) 3.5934 .
C(9) O(1) 2.7045 .
C(9) O(3) 3.4705 55402
C(9) O(4) 3.5281 55402
C(9) C(7) 2.5110 .
C(9) C(19) 2.5494 .
C(10) C(13) 3.1869 .
C(10) C(15) 2.4175 .
C(10) C(20) 2.7666 .
C(10) C(23) 2.4069 .
C(11) O(4) 3.4451 55402
C(11) C(19) 2.9612 .
C(12) C(17) 2.3913 .
C(12) C(19) 2.7670 .
C(12) C(21) 2.8142 .
C(13) C(16) 3.5821 .
C(14) C(16) 2.3578 .
C(14) C(20) 2.3692 .
C(14) C(22) 3.5869 45402
C(14) C(23) 2.7361 .
C(15) C(16) 2.7388 .
C(15) C(23) 2.3548 .
C(16) C(20) 2.3689 .
C(18) C(19) 2.3582 .
C(19) C(9) 2.5494 .
C(22) C(14) 3.5869 44402
S(2) H(5) 2.7773 .
S(2) H(9) 2.9285 56501
S(2) H(12) 2.8745 .
S(2) H(16) 3.5495 .
S(2) H(17) 3.4033 55402
S(2) H(18) 2.6089 55402
S(2) H(24) 3.1642 .
P(1) H(5) 2.8852 .
P(1) H(9) 2.8419 .
P(1) H(11) 2.9453 .
P(1) H(12) 2.6814 .
P(1) H(16) 2.9306 .
P(1) H(17) 2.7693 54402
P(1) H(23) 3.4503 54402
P(1) H(24) 3.5616 .
O(1) H(4) 2.6626 .
O(1) H(10) 2.4180 .
O(1) H(15) 2.7543 55402
O(1) H(18) 2.5141 .
O(1) H(19) 1.9434 .
O(1) H(20) 2.0048 .
O(1) H(21) 1.8904 .
O(3) H(9) 2.8721 .
O(3) H(10) 2.9100 54402
O(3) H(11) 1.9356 .
O(3) H(12) 1.9309 .
O(3) H(13) 2.9714 .
O(3) H(14) 3.0020 .
O(3) H(15) 2.3178 .
O(3) H(17) 2.5102 54402
O(3) H(18) 3.1835 54402
O(3) H(23) 3.5864 54402
O(4) H(9) 3.0247 .
O(4) H(10) 3.5613 54402
O(4) H(16) 1.8147 .
O(4) H(16) 3.1661 54402
O(4) H(17) 3.2418 .
O(4) H(17) 1.8675 54402
O(4) H(18) 3.0292 .
O(4) H(18) 3.3623 54402
O(4) H(23) 3.4458 54501
O(4) H(23) 2.7403 54402
O(4) H(24) 3.4237 .
N(1) H(1) 3.5393 .
N(1) H(10) 2.0069 .
N(1) H(22) 3.2551 .
N(1) H(23) 2.6066 .
N(1) H(23) 3.3993 54402
N(1) H(24) 2.6168 .
C(7) H(1) 3.2583 .
C(7) H(3) 3.2604 .
C(7) H(4) 2.0438 .
C(7) H(10) 2.6053 .
C(7) H(16) 3.5326 .
C(7) H(18) 2.8363 .
C(7) H(19) 2.5954 .
C(7) H(20) 2.6639 .
C(7) H(21) 3.1090 .
C(7) H(22) 3.3924 54501
C(8) H(1) 2.0535 .
C(8) H(2) 3.2733 .
C(8) H(4) 3.2658 .
C(8) H(10) 2.0144 .
C(8) H(16) 2.6825 .
C(8) H(17) 3.2907 .
C(8) H(18) 2.5704 .
C(8) H(22) 2.7470 .
C(8) H(23) 3.3704 .
C(8) H(24) 2.7840 .
C(9) H(1) 2.7087 .
C(9) H(15) 3.5854 55402
C(9) H(16) 2.0308 .
C(9) H(17) 2.0417 .
C(9) H(18) 2.0118 .
C(9) H(22) 2.0210 .
C(9) H(23) 2.0383 .
C(9) H(24) 2.0283 .
C(10) H(1) 3.2748 .
C(10) H(5) 2.0199 .
C(10) H(6) 3.2655 .
C(10) H(8) 3.2666 .
C(10) H(9) 2.0099 .
C(10) H(11) 2.9244 .
C(10) H(12) 3.2948 .
C(10) H(13) 3.4334 45402
C(11) H(1) 2.6330 .
C(11) H(10) 2.0045 .
C(11) H(16) 2.6247 .
C(11) H(17) 2.6107 .
C(11) H(18) 3.2502 .
C(12) H(2) 3.2433 .
C(12) H(3) 2.0356 .
C(12) H(19) 2.7120 .
C(12) H(20) 2.8583 .
C(12) H(22) 3.0063 54501
C(13) H(9) 3.5320 .
C(13) H(12) 3.5806 44402
C(13) H(13) 1.9542 .
C(13) H(13) 3.3580 45402
C(13) H(14) 1.9391 .
C(13) H(15) 1.9370 .
C(14) H(1) 3.0660 .
C(14) H(6) 2.0321 .
C(14) H(7) 3.2236 .
C(14) H(8) 3.1741 56501
C(14) H(9) 3.2191 .
C(14) H(13) 2.9685 45402
C(14) H(14) 3.3437 45402
C(15) H(2) 3.5520 .
C(15) H(5) 2.0433 .
C(15) H(7) 1.9939 .
C(15) H(8) 3.2039 .
C(15) H(8) 3.3530 56501
C(15) H(13) 3.3974 45402
C(16) H(5) 3.3642 54501
C(16) H(5) 3.2094 .
C(16) H(7) 3.2314 .
C(16) H(8) 2.0570 .
C(16) H(11) 3.0754 .
C(17) H(1) 2.0188 .
C(17) H(3) 1.9935 .
C(17) H(4) 3.2498 .
C(18) H(1) 3.2111 .
C(18) H(2) 1.9908 .
C(18) H(4) 2.0607 .
C(18) H(22) 3.1838 54501
C(19) H(2) 2.0232 .
C(19) H(3) 3.2126 .
C(19) H(10) 3.2198 .
C(19) H(16) 3.2938 .
C(19) H(22) 2.9656 .
C(19) H(24) 2.8008 .
C(20) H(2) 3.5505 .
C(20) H(5) 3.2269 .
C(20) H(6) 2.0178 .
C(20) H(8) 1.9901 .
C(20) H(9) 3.2210 .
C(20) H(21) 3.5323 45501
C(21) H(4) 2.5349 .
C(21) H(15) 3.2269 55402
C(21) H(18) 3.5430 .
C(22) H(5) 3.2785 44402
C(22) H(10) 3.5620 54402
C(22) H(11) 1.9342 .
C(22) H(12) 1.9501 .
C(22) H(12) 3.5735 44402
C(22) H(20) 3.4909 55402
C(22) H(21) 3.2677 54402
C(23) H(5) 3.1833 54501
C(23) H(6) 3.2116 .
C(23) H(7) 1.9990 .
C(23) H(9) 2.0383 .
C(23) H(14) 3.5340 44402
H(1) C(9) 2.7087 .
H(5) C(16) 3.3642 56501
H(5) C(22) 3.2785 45402
H(5) C(23) 3.1833 56501
H(8) C(14) 3.1741 54501
H(8) C(15) 3.3530 54501
H(9) S(2) 2.9285 54501
H(10) O(3) 2.9100 55402
H(10) O(4) 3.5613 55402
H(10) C(22) 3.5620 55402
H(12) C(13) 3.5806 45402
H(12) C(22) 3.5735 45402
H(13) C(10) 3.4334 44402
H(13) C(13) 3.3580 44402
H(13) C(14) 2.9685 44402
H(13) C(15) 3.3974 44402
H(14) C(14) 3.3437 44402
H(14) C(23) 3.5340 45402
H(15) O(1) 2.7543 54402
H(15) C(9) 3.5854 54402
H(15) C(21) 3.2269 54402
H(16) O(4) 3.1661 55402
H(16) C(9) 2.0308 .
H(17) S(2) 3.4033 54402
H(17) P(1) 2.7693 55402
H(17) O(3) 2.5102 55402
H(17) O(4) 1.8675 55402
H(17) C(9) 2.0417 .
H(18) S(2) 2.6089 54402
H(18) O(3) 3.1835 55402
H(18) O(4) 3.3623 55402
H(18) C(9) 2.0118 .
H(20) C(22) 3.4909 54402
H(21) C(20) 3.5323 65501
H(21) C(22) 3.2677 55402
H(22) C(7) 3.3924 56501
H(22) C(9) 2.0210 .
H(22) C(12) 3.0063 56501
H(22) C(18) 3.1838 56501
H(23) P(1) 3.4503 55402
H(23) O(3) 3.5864 55402
H(23) O(4) 3.4458 56501
H(23) O(4) 2.7403 55402
H(23) N(1) 3.3993 55402
H(23) C(9) 2.0383 .
H(24) C(9) 2.0283 .

loop_
_cod_changelog_entry_id
_cod_changelog_entry_author
_cod_changelog_entry_date
_cod_changelog_entry_text
1 'Vaitkus, Antanas' 2024-11-16T00:18:53+02:00
;
 Replaced the '\/Y' character sequence with the backslash character ('\')
 in multiple data values.
;
